data_1555368
loop_
_publ_author_name
'Palazzo, Teresa A.'
'Patra, Digambara'
'Yang, Joung S.'
'El Khoury, Elsy'
'Appleton, Mackenzie G.'
'Haddadin, Makhluf J.'
'Tantillo, Dean J.'
'Kurth, Mark J.'

_publ_section_title
;
 Dibenzonaphthyridinones: Heterocycle-to-Heterocycle Synthetic Strategies
 and Photophysical Studies.
;
_journal_issue 23
_journal_name_full 'Organic letters'
_journal_page_first 5732
_journal_page_last 5735
_journal_paper_doi 10.1021/acs.orglett.5b02680
_journal_volume 17
_journal_year 2015
_chemical_absolute_configuration unk
_chemical_formula_moiety 'C H4 O, 0.5(H2 O), C18 H16 N2 O'
_chemical_formula_sum 'C19 H21 N2 O2.5'
_chemical_formula_weight 317.38
_space_group_crystal_system monoclinic
_space_group_IT_number 4
_space_group_name_Hall 'P 2yb'
_space_group_name_H-M_alt 'P 1 21 1'
_atom_sites_solution_hydrogens geom
_atom_sites_solution_primary direct
_atom_sites_solution_secondary difmap
_audit_creation_date 2015-04-30
_audit_creation_method
;
Olex2 1.2
(compiled 2015.01.26 svn.r3150 for OlexSys, GUI svn.r4998)
;
_cell_angle_alpha 90.00
_cell_angle_beta 90.682(2)
_cell_angle_gamma 90.00
_cell_formula_units_Z 4
_cell_length_a 9.5014(10)
_cell_length_b 17.2076(19)
_cell_length_c 9.9401(10)
_cell_measurement_reflns_used 9879
_cell_measurement_temperature 90(2)
_cell_measurement_theta_max 30.46
_cell_measurement_theta_min 2.36
_cell_volume 1625.1(3)
_computing_cell_refinement 'SAINT (8.27b) (Bruker, 2012)'
_computing_data_collection 'Apex2 (2012.2-0) (Bruker, 2012)'
_computing_data_reduction 'SAINT (8.27b) (Bruker, 2012)'
_computing_molecular_graphics 'Olex2 (Dolomanov et al., 2009)'
_computing_publication_material 'Olex2 (Dolomanov et al., 2009)'
_computing_structure_refinement 'XL (Sheldrick, 2008)'
_computing_structure_solution 'SHELXS-97 (Sheldrick, 2008)'
_diffrn_ambient_temperature 90.15
_diffrn_measured_fraction_theta_full 0.997
_diffrn_measured_fraction_theta_max 0.997
_diffrn_measurement_device_type 'Bruker APEX-II CCD'
_diffrn_measurement_method '\f and \w scans'
_diffrn_radiation_monochromator graphite
_diffrn_radiation_type MoK\a
_diffrn_radiation_wavelength 0.71073
_diffrn_reflns_av_R_equivalents 0.0160
_diffrn_reflns_av_unetI/netI 0.0177
_diffrn_reflns_limit_h_max 13
_diffrn_reflns_limit_h_min -13
_diffrn_reflns_limit_k_max 24
_diffrn_reflns_limit_k_min -24
_diffrn_reflns_limit_l_max 14
_diffrn_reflns_limit_l_min -14
_diffrn_reflns_number 26894
_diffrn_reflns_theta_full 30.57
_diffrn_reflns_theta_max 30.57
_diffrn_reflns_theta_min 2.14
_diffrn_source 'fine-focus sealed tube'
_diffrn_standards_number 0
_exptl_absorpt_coefficient_mu 0.087
_exptl_absorpt_correction_T_max 0.7461
_exptl_absorpt_correction_T_min 0.6686
_exptl_absorpt_correction_type multi-scan
_exptl_absorpt_process_details
;
SADABS-2008/1 (Bruker,2008) was used for absorption correction.
wR2(int) was 0.0300 before and 0.0234 after correction.
The Ratio of minimum to maximum transmission is 0.8961.
The \l/2 correction factor is 0.0015.
;
_exptl_crystal_colour orange
_exptl_crystal_colour_primary orange
_exptl_crystal_density_diffrn 1.297
_exptl_crystal_density_method 'not measured'
_exptl_crystal_description "'irregular"
_exptl_crystal_F_000 676
_exptl_crystal_size_max 0.550
_exptl_crystal_size_mid 0.390
_exptl_crystal_size_min 0.182
_refine_diff_density_max 0.421
_refine_diff_density_min -0.238
_refine_diff_density_rms 0.047
_refine_ls_abs_structure_details 'Flack H D (1983), Acta Cryst. A39, 876-881'
_refine_ls_abs_structure_Flack -0.3(4)
_refine_ls_extinction_method none
_refine_ls_goodness_of_fit_ref 1.033
_refine_ls_hydrogen_treatment mixed
_refine_ls_matrix_type full
_refine_ls_number_parameters 440
_refine_ls_number_reflns 9944
_refine_ls_number_restraints 1
_refine_ls_restrained_S_all 1.033
_refine_ls_R_factor_all 0.0346
_refine_ls_R_factor_gt 0.0335
_refine_ls_shift/su_max 0.001
_refine_ls_shift/su_mean 0.000
_refine_ls_structure_factor_coef Fsqd
_refine_ls_weighting_details 'calc w=1/[\s^2^(Fo^2^)+(0.0668P)^2^+0.1666P] where P=(Fo^2^+2Fc^2^)/3'
_refine_ls_weighting_scheme calc
_refine_ls_wR_factor_gt 0.0924
_refine_ls_wR_factor_ref 0.0935
_reflns_number_gt 9658
_reflns_number_total 9944
_reflns_threshold_expression >2sigma(I)
_cod_data_source_file ol5b02680_si_002.cif
_cod_data_source_block tp2
_cod_depositor_comments
;
The following automatic conversions were performed:

data item '_exptl_absorpt_correction_type' value 'Multi-scan' was
changed to 'multi-scan' in accordance with the
/home/saulius/struct/COD-crude-data/automatic-downloads/DataCite-retrospective/ACS/depositions/lib/dictionaries/cif_core.dic
dictionary named 'cif_core.dic' version 2.4.2 last updated on
2011-04-26.

Automatic conversion script
Id: cif_fix_values 6909 2019-04-08 15:41:33Z antanas 

2022-05-06
Z value and formula fixed to values more according to usual
chemical conventions.                 miguel
;
_cod_original_formula_sum 'C38 H42 N4 O5'
_cod_original_formula_weight 634.76
_cod_original_formula_moiety '2(C H4 O), H2 O, 2(C18 H16 N2 O)'
_cod_original_formula_units_Z 2
_cod_database_code 1555368
_olex2_refinement_description
;
1. Fixed Uiso
 At 1.2 times of:
  All C(H) groups, All N(H) groups
 At 1.5 times of:
  All C(H,H,H) groups, All O(H) groups, All O(H,H) groups
2.a Free rotating group:
 O3(H3B), O5(H5A,H5B)
2.b Aromatic/amide H refined with riding coordinates:
 N1(H1), N3(H3A), C12(H12), C13(H13), N2(H2), C3(H3), C4(H4), C10(H10),
 C11(H11), C5(H5), C6(H6), C22(H22), C21(H21), C28(H28), C29(H29), C30(H30),
 N4(H4A), C31(H31), C24(H24), C23(H23)
2.c Idealised Me refined as rotating group:
 C16(H16A,H16B,H16C), C17(H17A,H17B,H17C), C34(H34A,H34B,H34C), C35(H35A,H35B,
 H35C), C38(H38A,H38B,H38C), C37(H37A,H37B,H37C)
;
_olex2_submission_special_instructions 'No special instructions were received'

loop_
_space_group_symop_id
_space_group_symop_operation_xyz
1 'x, y, z'
2 '-x, y+1/2, -z'

loop_
_atom_site_label
_atom_site_type_symbol
_atom_site_fract_x
_atom_site_fract_y
_atom_site_fract_z
_atom_site_U_iso_or_equiv
_atom_site_adp_type
_atom_site_occupancy
_atom_site_calc_flag
_atom_site_refinement_flags_posn
O3 O -0.54263(9) -0.66258(5) -0.12081(8) 0.01975(15) Uani 1 d .
H3B H -0.5569 -0.6214 -0.1699 0.030 Uiso 1 d G
O5 O -0.34048(8) -0.29891(5) -0.77893(8) 0.02102(15) Uani 1 d .
H5A H -0.2631 -0.3111 -0.8197 0.032 Uiso 1 d G
H5B H -0.3704 -0.2542 -0.8082 0.032 Uiso 1 d G
N1 N -0.41751(9) -0.38363(5) -0.53893(8) 0.01319(14) Uani 1 d .
H1 H -0.3838 -0.3500 -0.5969 0.016 Uiso 1 calc R
O1 O -0.58189(8) -0.53582(4) -0.27032(7) 0.01776(14) Uani 1 d .
C9 C -0.25702(10) -0.32615(5) -0.37797(10) 0.01346(16) Uani 1 d .
N3 N -0.92255(8) -0.40094(5) -0.52187(8) 0.01319(14) Uani 1 d .
H3A H -0.8931 -0.4102 -0.4392 0.016 Uiso 1 calc R
O2 O -1.08275(8) -0.34489(5) -0.89050(7) 0.01757(14) Uani 1 d .
O4 O -0.85163(9) -0.47828(6) -0.26657(8) 0.02387(16) Uani 1 d .
C12 C -0.05476(11) -0.21636(6) -0.29851(11) 0.01872(18) Uani 1 d .
H12 H 0.0142 -0.1793 -0.2719 0.022 Uiso 1 calc R
C13 C -0.11140(11) -0.26540(6) -0.20455(10) 0.01810(18) Uani 1 d .
H13 H -0.0821 -0.2616 -0.1131 0.022 Uiso 1 calc R
C14 C -0.21271(10) -0.32131(6) -0.24263(10) 0.01562(17) Uani 1 d .
N2 N -0.27103(11) -0.36713(6) -0.14670(9) 0.02308(19) Uani 1 d .
H2 H -0.2542 -0.3547 -0.0622 0.028 Uiso 1 calc R
C15 C -0.35933(10) -0.43526(6) -0.17202(9) 0.01415(16) Uani 1 d .
C18 C -0.41933(10) -0.43383(6) -0.31516(9) 0.01328(15) Uani 1 d .
C1 C -0.52554(10) -0.48844(5) -0.35228(9) 0.01350(16) Uani 1 d .
C2 C -0.57367(10) -0.48873(5) -0.49166(9) 0.01349(16) Uani 1 d .
C3 C -0.67581(10) -0.54206(6) -0.53760(10) 0.01594(17) Uani 1 d .
H3 H -0.7127 -0.5796 -0.4774 0.019 Uiso 1 calc R
C4 C -0.72261(11) -0.54016(6) -0.66944(10) 0.01805(18) Uani 1 d .
H4 H -0.7905 -0.5767 -0.7004 0.022 Uiso 1 calc R
C10 C -0.19824(10) -0.27489(6) -0.47149(10) 0.01634(17) Uani 1 d .
H10 H -0.2279 -0.2775 -0.5630 0.020 Uiso 1 calc R
C11 C -0.09820(11) -0.22076(6) -0.43335(11) 0.01888(18) Uani 1 d .
H11 H -0.0591 -0.1867 -0.4982 0.023 Uiso 1 calc R
C8 C -0.36635(9) -0.38282(5) -0.41108(9) 0.01243(15) Uani 1 d .
C7 C -0.51938(10) -0.43449(5) -0.58189(9) 0.01308(16) Uani 1 d .
C16 C -0.27156(11) -0.50935(6) -0.15439(11) 0.02013(19) Uani 1 d .
H16A H -0.2326 -0.5113 -0.0627 0.030 Uiso 1 calc GR
H16B H -0.1945 -0.5092 -0.2191 0.030 Uiso 1 calc GR
H16C H -0.3314 -0.5549 -0.1701 0.030 Uiso 1 calc GR
C17 C -0.47426(11) -0.43118(7) -0.06552(10) 0.0219(2) Uani 1 d .
H17A H -0.5375 -0.3876 -0.0858 0.033 Uiso 1 calc GR
H17B H -0.4308 -0.4235 0.0234 0.033 Uiso 1 calc GR
H17C H -0.5280 -0.4798 -0.0660 0.033 Uiso 1 calc GR
C5 C -0.66931(11) -0.48388(6) -0.75774(10) 0.01768(18) Uani 1 d .
H5 H -0.7033 -0.4820 -0.8480 0.021 Uiso 1 calc R
C6 C -0.56903(10) -0.43161(6) -0.71570(9) 0.01585(17) Uani 1 d .
H6 H -0.5335 -0.3939 -0.7763 0.019 Uiso 1 calc R
C22 C -1.23543(11) -0.54112(6) -0.68893(12) 0.01988(19) Uani 1 d .
H22 H -1.3074 -0.5730 -0.7267 0.024 Uiso 1 calc R
C21 C -1.18563(11) -0.47818(6) -0.75942(10) 0.01771(18) Uani 1 d .
H21 H -1.2240 -0.4666 -0.8458 0.021 Uiso 1 calc R
C20 C -1.07847(9) -0.43067(6) -0.70495(10) 0.01407(16) Uani 1 d .
C25 C -1.02473(10) -0.44779(5) -0.57706(10) 0.01373(16) Uani 1 d .
C26 C -0.86526(9) -0.34081(5) -0.59024(9) 0.01237(16) Uani 1 d .
C27 C -0.75944(10) -0.29387(5) -0.52008(9) 0.01359(16) Uani 1 d .
C28 C -0.73483(10) -0.29778(6) -0.38089(10) 0.01618(17) Uani 1 d .
H28 H -0.7922 -0.3303 -0.3271 0.019 Uiso 1 calc R
C29 C -0.62785(11) -0.25486(6) -0.32077(10) 0.01811(18) Uani 1 d .
H29 H -0.6121 -0.2578 -0.2264 0.022 Uiso 1 calc R
C30 C -0.54357(10) -0.20728(6) -0.39983(11) 0.01737(18) Uani 1 d .
H30 H -0.4689 -0.1787 -0.3591 0.021 Uiso 1 calc R
C36 C -0.90646(9) -0.32451(5) -0.72190(9) 0.01306(16) Uani 1 d .
C19 C -1.02429(10) -0.36465(6) -0.78053(10) 0.01384(16) Uani 1 d .
C33 C -0.83619(10) -0.25846(6) -0.79870(10) 0.01462(16) Uani 1 d .
N4 N -0.70073(9) -0.23997(6) -0.73368(9) 0.01785(16) Uani 1 d .
H4A H -0.6306 -0.2257 -0.7851 0.021 Uiso 1 calc R
C32 C -0.67726(9) -0.24364(5) -0.59852(10) 0.01393(16) Uani 1 d .
C31 C -0.56755(10) -0.20134(6) -0.53646(11) 0.01639(17) Uani 1 d .
H31 H -0.5097 -0.1685 -0.5891 0.020 Uiso 1 calc R
C34 C -0.79865(11) -0.28221(7) -0.94203(10) 0.02030(19) Uani 1 d .
H34A H -0.7402 -0.3291 -0.9393 0.030 Uiso 1 calc GR
H34B H -0.7465 -0.2400 -0.9850 0.030 Uiso 1 calc GR
H34C H -0.8851 -0.2927 -0.9936 0.030 Uiso 1 calc GR
C35 C -0.93319(11) -0.18700(6) -0.80117(12) 0.02115(19) Uani 1 d .
H35A H -0.8912 -0.1462 -0.8566 0.032 Uiso 1 calc GR
H35B H -0.9452 -0.1676 -0.7093 0.032 Uiso 1 calc GR
H35C H -1.0251 -0.2016 -0.8392 0.032 Uiso 1 calc GR
C24 C -1.07528(10) -0.51235(6) -0.50458(10) 0.01689(17) Uani 1 d .
H24 H -1.0379 -0.5241 -0.4179 0.020 Uiso 1 calc R
C23 C -1.17925(11) -0.55803(6) -0.56081(12) 0.01953(19) Uani 1 d .
H23 H -1.2135 -0.6016 -0.5124 0.023 Uiso 1 calc R
C38 C -0.88679(13) -0.46450(9) -0.13111(13) 0.0311(3) Uani 1 d .
H38A H -0.9138 -0.5136 -0.0886 0.047 Uiso 1 calc GR
H38B H -0.9656 -0.4279 -0.1274 0.047 Uiso 1 calc GR
H38C H -0.8053 -0.4425 -0.0833 0.047 Uiso 1 calc GR
C37 C -0.58179(17) -0.65206(8) 0.01522(12) 0.0334(3) Uani 1 d .
H37A H -0.6748 -0.6276 0.0185 0.050 Uiso 1 calc GR
H37B H -0.5126 -0.6187 0.0608 0.050 Uiso 1 calc GR
H37C H -0.5851 -0.7026 0.0604 0.050 Uiso 1 calc GR
H4B H -0.777(2) -0.5024(13) -0.272(2) 0.049(6) Uiso 1 d .

loop_
_atom_site_aniso_label
_atom_site_aniso_U_11
_atom_site_aniso_U_22
_atom_site_aniso_U_33
_atom_site_aniso_U_23
_atom_site_aniso_U_13
_atom_site_aniso_U_12
O3 0.0252(4) 0.0160(3) 0.0182(3) 0.0008(3) 0.0028(3) 0.0020(3)
O5 0.0211(3) 0.0228(4) 0.0192(3) 0.0057(3) 0.0030(3) 0.0049(3)
N1 0.0146(3) 0.0140(3) 0.0110(3) 0.0013(3) 0.0005(3) 0.0000(3)
O1 0.0181(3) 0.0182(3) 0.0170(3) 0.0049(3) -0.0001(2) -0.0018(3)
C9 0.0123(4) 0.0129(4) 0.0152(4) -0.0004(3) 0.0006(3) 0.0010(3)
N3 0.0119(3) 0.0135(3) 0.0141(3) 0.0015(3) -0.0013(3) -0.0009(3)
O2 0.0168(3) 0.0209(3) 0.0149(3) 0.0013(3) -0.0020(2) -0.0020(3)
O4 0.0203(4) 0.0309(4) 0.0204(4) 0.0042(3) 0.0000(3) 0.0051(3)
C12 0.0146(4) 0.0169(4) 0.0247(5) -0.0019(4) -0.0013(3) -0.0008(3)
C13 0.0175(4) 0.0185(4) 0.0182(4) -0.0009(3) -0.0038(3) -0.0007(3)
C14 0.0166(4) 0.0146(4) 0.0156(4) -0.0002(3) -0.0006(3) 0.0007(3)
N2 0.0334(5) 0.0227(4) 0.0130(4) 0.0009(3) -0.0044(3) -0.0110(4)
C15 0.0151(4) 0.0151(4) 0.0122(4) 0.0004(3) 0.0000(3) 0.0000(3)
C18 0.0150(4) 0.0134(4) 0.0115(3) 0.0004(3) 0.0002(3) 0.0008(3)
C1 0.0133(4) 0.0136(4) 0.0137(4) 0.0007(3) 0.0004(3) 0.0020(3)
C2 0.0136(4) 0.0137(4) 0.0132(4) -0.0009(3) 0.0000(3) 0.0016(3)
C3 0.0160(4) 0.0144(4) 0.0175(4) -0.0003(3) 0.0004(3) 0.0004(3)
C4 0.0184(4) 0.0171(4) 0.0186(4) -0.0030(3) -0.0015(3) 0.0000(3)
C10 0.0161(4) 0.0178(4) 0.0152(4) 0.0010(3) 0.0020(3) -0.0006(3)
C11 0.0174(4) 0.0178(4) 0.0215(5) 0.0015(3) 0.0041(3) -0.0018(3)
C8 0.0127(4) 0.0125(4) 0.0120(4) -0.0010(3) 0.0006(3) 0.0020(3)
C7 0.0135(4) 0.0132(4) 0.0126(4) -0.0011(3) 0.0005(3) 0.0021(3)
C16 0.0207(4) 0.0197(4) 0.0198(4) -0.0002(4) -0.0038(3) 0.0058(4)
C17 0.0203(4) 0.0316(5) 0.0139(4) -0.0026(4) 0.0027(3) 0.0019(4)
C5 0.0193(4) 0.0199(4) 0.0138(4) -0.0023(3) -0.0014(3) 0.0014(4)
C6 0.0177(4) 0.0176(4) 0.0122(4) 0.0000(3) 0.0007(3) 0.0017(3)
C22 0.0169(4) 0.0148(4) 0.0278(5) 0.0002(4) -0.0027(4) -0.0040(3)
C21 0.0162(4) 0.0166(4) 0.0202(4) -0.0002(4) -0.0028(3) -0.0025(3)
C20 0.0117(4) 0.0132(4) 0.0173(4) -0.0001(3) 0.0000(3) -0.0009(3)
C25 0.0115(4) 0.0124(4) 0.0173(4) 0.0002(3) 0.0005(3) 0.0004(3)
C26 0.0108(4) 0.0118(4) 0.0145(4) -0.0007(3) 0.0009(3) 0.0004(3)
C27 0.0118(4) 0.0122(4) 0.0167(4) -0.0017(3) -0.0001(3) -0.0003(3)
C28 0.0162(4) 0.0153(4) 0.0171(4) 0.0000(3) -0.0004(3) -0.0002(3)
C29 0.0190(4) 0.0181(4) 0.0171(4) -0.0028(3) -0.0028(3) 0.0004(3)
C30 0.0142(4) 0.0148(4) 0.0230(5) -0.0042(3) -0.0031(3) 0.0006(3)
C36 0.0112(4) 0.0132(4) 0.0148(4) 0.0003(3) 0.0003(3) -0.0010(3)
C19 0.0130(4) 0.0133(4) 0.0152(4) -0.0005(3) 0.0004(3) -0.0003(3)
C33 0.0138(4) 0.0150(4) 0.0151(4) 0.0011(3) 0.0008(3) -0.0021(3)
N4 0.0149(4) 0.0229(4) 0.0158(4) 0.0020(3) 0.0005(3) -0.0069(3)
C32 0.0114(4) 0.0126(4) 0.0178(4) -0.0015(3) 0.0008(3) 0.0010(3)
C31 0.0135(4) 0.0136(4) 0.0221(5) -0.0026(3) 0.0003(3) -0.0014(3)
C34 0.0191(4) 0.0271(5) 0.0148(4) -0.0004(4) 0.0026(3) -0.0039(4)
C35 0.0206(5) 0.0156(4) 0.0274(5) 0.0040(4) 0.0014(4) 0.0007(4)
C24 0.0151(4) 0.0152(4) 0.0204(4) 0.0033(3) 0.0004(3) -0.0009(3)
C23 0.0167(4) 0.0151(4) 0.0267(5) 0.0039(4) 0.0003(4) -0.0025(3)
C38 0.0239(5) 0.0451(8) 0.0242(5) -0.0087(5) -0.0011(4) 0.0028(5)
C37 0.0527(8) 0.0284(6) 0.0192(5) 0.0008(4) 0.0052(5) 0.0039(6)

loop_
_atom_type_symbol
_atom_type_description
_atom_type_scat_dispersion_real
_atom_type_scat_dispersion_imag
_atom_type_scat_source
C C 0.0033 0.0016 'International Tables Vol C Tables 4.2.6.8 and 6.1.1.4'
H H 0.0000 0.0000 'International Tables Vol C Tables 4.2.6.8 and 6.1.1.4'
N N 0.0061 0.0033 'International Tables Vol C Tables 4.2.6.8 and 6.1.1.4'
O O 0.0106 0.0060 'International Tables Vol C Tables 4.2.6.8 and 6.1.1.4'

loop_
_geom_angle_atom_site_label_1
_geom_angle_atom_site_label_2
_geom_angle_atom_site_label_3
_geom_angle
C37 O3 H3B 112.9
H5A O5 H5B 109.5
C8 N1 H1 118.5
C8 N1 C7 122.91(8)
C7 N1 H1 118.5
C14 C9 C8 117.33(8)
C10 C9 C14 118.65(9)
C10 C9 C8 123.97(9)
C25 N3 H3A 118.8
C26 N3 H3A 118.8
C26 N3 C25 122.33(8)
C38 O4 H4B 111.3(16)
C13 C12 H12 119.8
C13 C12 C11 120.30(9)
C11 C12 H12 119.8
C12 C13 H13 119.7
C12 C13 C14 120.57(9)
C14 C13 H13 119.7
C9 C14 C13 119.51(9)
N2 C14 C9 121.07(9)
N2 C14 C13 119.34(9)
C14 N2 H2 117.2
C14 N2 C15 125.59(8)
C15 N2 H2 117.2
N2 C15 C18 110.77(8)
N2 C15 C16 109.70(8)
N2 C15 C17 104.88(8)
C18 C15 C16 108.46(8)
C18 C15 C17 112.46(8)
C17 C15 C16 110.53(8)
C1 C18 C15 119.10(8)
C8 C18 C15 120.90(8)
C8 C18 C1 119.91(8)
O1 C1 C18 123.91(9)
O1 C1 C2 118.50(8)
C18 C1 C2 117.58(8)
C3 C2 C1 121.27(8)
C7 C2 C1 119.67(8)
C7 C2 C3 119.05(8)
C2 C3 H3 119.8
C4 C3 C2 120.39(9)
C4 C3 H3 119.8
C3 C4 H4 120.2
C3 C4 C5 119.68(9)
C5 C4 H4 120.2
C9 C10 H10 119.3
C11 C10 C9 121.38(9)
C11 C10 H10 119.3
C12 C11 H11 120.2
C10 C11 C12 119.57(9)
C10 C11 H11 120.2
N1 C8 C9 117.69(8)
N1 C8 C18 120.42(8)
C18 C8 C9 121.88(8)
N1 C7 C2 119.45(8)
N1 C7 C6 120.01(8)
C2 C7 C6 120.54(9)
C15 C16 H16A 109.5
C15 C16 H16B 109.5
C15 C16 H16C 109.5
H16A C16 H16B 109.5
H16A C16 H16C 109.5
H16B C16 H16C 109.5
C15 C17 H17A 109.5
C15 C17 H17B 109.5
C15 C17 H17C 109.5
H17A C17 H17B 109.5
H17A C17 H17C 109.5
H17B C17 H17C 109.5
C4 C5 H5 119.5
C6 C5 C4 121.04(9)
C6 C5 H5 119.5
C7 C6 H6 120.4
C5 C6 C7 119.26(9)
C5 C6 H6 120.4
C21 C22 H22 120.2
C21 C22 C23 119.66(9)
C23 C22 H22 120.2
C22 C21 H21 119.6
C22 C21 C20 120.80(9)
C20 C21 H21 119.6
C21 C20 C19 120.77(9)
C25 C20 C21 118.85(9)
C25 C20 C19 120.38(8)
N3 C25 C20 119.33(8)
N3 C25 C24 120.14(9)
C20 C25 C24 120.53(9)
N3 C26 C27 117.45(8)
N3 C26 C36 121.05(8)
C36 C26 C27 121.50(8)
C28 C27 C26 123.40(9)
C28 C27 C32 119.29(8)
C32 C27 C26 117.30(8)
C27 C28 H28 119.6
C29 C28 C27 120.84(9)
C29 C28 H28 119.6
C28 C29 H29 120.2
C28 C29 C30 119.54(9)
C30 C29 H29 120.2
C29 C30 H30 119.7
C31 C30 C29 120.64(9)
C31 C30 H30 119.7
C26 C36 C19 119.69(8)
C26 C36 C33 120.06(8)
C19 C36 C33 119.96(8)
O2 C19 C20 119.97(8)
O2 C19 C36 123.64(9)
C36 C19 C20 116.39(8)
C36 C33 C34 112.03(8)
C36 C33 C35 109.74(8)
N4 C33 C36 109.11(8)
N4 C33 C34 104.79(8)
N4 C33 C35 110.86(8)
C34 C33 C35 110.22(8)
C33 N4 H4A 118.1
C32 N4 C33 123.85(8)
C32 N4 H4A 118.1
C27 C32 C31 119.19(9)
N4 C32 C27 119.36(8)
N4 C32 C31 121.36(9)
C30 C31 C32 120.42(9)
C30 C31 H31 119.8
C32 C31 H31 119.8
C33 C34 H34A 109.5
C33 C34 H34B 109.5
C33 C34 H34C 109.5
H34A C34 H34B 109.5
H34A C34 H34C 109.5
H34B C34 H34C 109.5
C33 C35 H35A 109.5
C33 C35 H35B 109.5
C33 C35 H35C 109.5
H35A C35 H35B 109.5
H35A C35 H35C 109.5
H35B C35 H35C 109.5
C25 C24 H24 120.4
C23 C24 C25 119.30(9)
C23 C24 H24 120.4
C22 C23 H23 119.6
C24 C23 C22 120.87(9)
C24 C23 H23 119.6
O4 C38 H38A 109.5
O4 C38 H38B 109.5
O4 C38 H38C 109.5
H38A C38 H38B 109.5
H38A C38 H38C 109.5
H38B C38 H38C 109.5
O3 C37 H37A 109.5
O3 C37 H37B 109.5
O3 C37 H37C 109.5
H37A C37 H37B 109.5
H37A C37 H37C 109.5
H37B C37 H37C 109.5

loop_
_geom_bond_atom_site_label_1
_geom_bond_atom_site_label_2
_geom_bond_distance
O3 H3B 0.8698
O3 C37 1.4183(14)
O5 H5A 0.8694
O5 H5B 0.8698
N1 H1 0.8800
N1 C8 1.3553(11)
N1 C7 1.3694(12)
O1 C1 1.2749(12)
C9 C14 1.4073(13)
C9 C10 1.4023(13)
C9 C8 1.4595(13)
N3 H3A 0.8800
N3 C25 1.3713(12)
N3 C26 1.3555(12)
O2 C19 1.2667(12)
O4 C38 1.4112(15)
O4 H4B 0.83(2)
C12 H12 0.9500
C12 C13 1.3733(15)
C12 C11 1.3998(15)
C13 H13 0.9500
C13 C14 1.4096(14)
C14 N2 1.3603(13)
N2 H2 0.8800
N2 C15 1.4617(13)
C15 C18 1.5267(13)
C15 C16 1.5323(14)
C15 C17 1.5315(14)
C18 C1 1.4244(13)
C18 C8 1.3943(13)
C1 C2 1.4538(12)
C2 C3 1.4078(13)
C2 C7 1.3974(13)
C3 H3 0.9500
C3 C4 1.3793(14)
C4 H4 0.9500
C4 C5 1.4054(15)
C10 H10 0.9500
C10 C11 1.3807(14)
C11 H11 0.9500
C7 C6 1.4069(12)
C16 H16A 0.9800
C16 H16B 0.9800
C16 H16C 0.9800
C17 H17A 0.9800
C17 H17B 0.9800
C17 H17C 0.9800
C5 H5 0.9500
C5 C6 1.3718(14)
C6 H6 0.9500
C22 H22 0.9500
C22 C21 1.3769(14)
C22 C23 1.4055(15)
C21 H21 0.9500
C21 C20 1.4090(13)
C20 C25 1.3957(13)
C20 C19 1.4592(13)
C25 C24 1.4115(13)
C26 C27 1.4605(12)
C26 C36 1.3901(13)
C27 C28 1.4021(13)
C27 C32 1.4068(13)
C28 H28 0.9500
C28 C29 1.3861(14)
C29 H29 0.9500
C29 C30 1.3943(15)
C30 H30 0.9500
C30 C31 1.3782(15)
C36 C19 1.4334(13)
C36 C33 1.5273(13)
C33 N4 1.4682(12)
C33 C34 1.5284(14)
C33 C35 1.5367(14)
N4 H4A 0.8800
N4 C32 1.3607(12)
C32 C31 1.4077(13)
C31 H31 0.9500
C34 H34A 0.9800
C34 H34B 0.9800
C34 H34C 0.9800
C35 H35A 0.9800
C35 H35B 0.9800
C35 H35C 0.9800
C24 H24 0.9500
C24 C23 1.3758(14)
C23 H23 0.9500
C38 H38A 0.9800
C38 H38B 0.9800
C38 H38C 0.9800
C37 H37A 0.9800
C37 H37B 0.9800
C37 H37C 0.9800

loop_
_geom_torsion_atom_site_label_1
_geom_torsion_atom_site_label_2
_geom_torsion_atom_site_label_3
_geom_torsion_atom_site_label_4
_geom_torsion
N1 C7 C6 C5 178.85(9)
O1 C1 C2 C3 -2.68(13)
O1 C1 C2 C7 176.42(9)
C9 C14 N2 C15 13.65(16)
C9 C10 C11 C12 -0.39(15)
N3 C25 C24 C23 179.07(9)
N3 C26 C27 C28 -13.00(13)
N3 C26 C27 C32 165.72(8)
N3 C26 C36 C19 8.63(13)
N3 C26 C36 C33 -177.57(8)
C12 C13 C14 C9 -0.70(15)
C12 C13 C14 N2 -177.50(10)
C13 C12 C11 C10 -0.15(15)
C13 C14 N2 C15 -169.60(10)
C14 C9 C10 C11 0.38(14)
C14 C9 C8 N1 174.90(8)
C14 C9 C8 C18 -3.96(13)
C14 N2 C15 C18 -19.13(14)
C14 N2 C15 C16 100.57(12)
C14 N2 C15 C17 -140.71(11)
N2 C15 C18 C1 -170.06(9)
N2 C15 C18 C8 13.38(12)
C15 C18 C1 O1 5.09(14)
C15 C18 C1 C2 -176.09(8)
C15 C18 C8 N1 178.02(8)
C15 C18 C8 C9 -3.15(13)
C18 C1 C2 C3 178.44(9)
C18 C1 C2 C7 -2.46(12)
C1 C18 C8 N1 1.50(13)
C1 C18 C8 C9 -179.68(8)
C1 C2 C3 C4 178.41(9)
C1 C2 C7 N1 2.46(13)
C1 C2 C7 C6 -177.23(8)
C2 C3 C4 C5 -0.91(15)
C2 C7 C6 C5 -1.46(13)
C3 C2 C7 N1 -178.42(8)
C3 C2 C7 C6 1.89(13)
C3 C4 C5 C6 1.37(15)
C4 C5 C6 C7 -0.18(15)
C10 C9 C14 C13 0.16(14)
C10 C9 C14 N2 176.90(10)
C10 C9 C8 N1 -2.63(13)
C10 C9 C8 C18 178.51(9)
C11 C12 C13 C14 0.70(15)
C8 N1 C7 C2 -0.44(13)
C8 N1 C7 C6 179.26(8)
C8 C9 C14 C13 -177.50(9)
C8 C9 C14 N2 -0.77(14)
C8 C9 C10 C11 177.88(9)
C8 C18 C1 O1 -178.32(9)
C8 C18 C1 C2 0.50(13)
C7 N1 C8 C9 179.54(8)
C7 N1 C8 C18 -1.59(13)
C7 C2 C3 C4 -0.70(14)
C16 C15 C18 C1 69.49(11)
C16 C15 C18 C8 -107.06(10)
C17 C15 C18 C1 -53.06(12)
C17 C15 C18 C8 130.38(10)
C22 C21 C20 C25 -0.92(14)
C22 C21 C20 C19 179.09(9)
C21 C22 C23 C24 0.19(17)
C21 C20 C25 N3 -178.60(9)
C21 C20 C25 C24 1.05(14)
C21 C20 C19 O2 6.92(14)
C21 C20 C19 C36 -174.27(9)
C20 C25 C24 C23 -0.57(14)
C25 N3 C26 C27 178.68(8)
C25 N3 C26 C36 -1.07(14)
C25 C20 C19 O2 -173.07(9)
C25 C20 C19 C36 5.74(13)
C25 C24 C23 C22 -0.06(16)
C26 N3 C25 C20 -3.98(13)
C26 N3 C25 C24 176.37(9)
C26 C27 C28 C29 176.53(9)
C26 C27 C32 N4 1.02(13)
C26 C27 C32 C31 -175.64(8)
C26 C36 C19 O2 168.15(9)
C26 C36 C19 C20 -10.61(13)
C26 C36 C33 N4 19.65(12)
C26 C36 C33 C34 135.22(9)
C26 C36 C33 C35 -102.00(10)
C27 C26 C36 C19 -171.10(8)
C27 C26 C36 C33 2.69(13)
C27 C28 C29 C30 -0.08(15)
C27 C32 C31 C30 -1.91(14)
C28 C27 C32 N4 179.80(9)
C28 C27 C32 C31 3.14(13)
C28 C29 C30 C31 1.36(15)
C29 C30 C31 C32 -0.35(14)
C36 C26 C27 C28 166.74(9)
C36 C26 C27 C32 -14.53(13)
C36 C33 N4 C32 -34.97(13)
C19 C20 C25 N3 1.39(13)
C19 C20 C25 C24 -178.96(9)
C19 C36 C33 N4 -166.57(8)
C19 C36 C33 C34 -51.00(12)
C19 C36 C33 C35 71.78(11)
C33 C36 C19 O2 -5.65(14)
C33 C36 C19 C20 175.58(8)
C33 N4 C32 C27 25.80(14)
C33 N4 C32 C31 -157.61(9)
N4 C32 C31 C30 -178.51(9)
C32 C27 C28 C29 -2.17(14)
C34 C33 N4 C32 -155.11(10)
C35 C33 N4 C32 86.00(12)
C23 C22 C21 C20 0.30(16)
